data_6000263
loop_
_publ_author_name
'Mucha, D.'
'Olszewski, P. K.'
'Napruszewska, B.'

_publ_section_title
;
 Structural investigation of the potassium vanadomolybdate crystal
;
_journal_name_full 'Journal of Solid State Chemistry'
_journal_page_first 197
_journal_page_last 201
_journal_paper_doi 10.1006/jssc.1999.8333
_journal_volume 146
_journal_year 1999
_chemical_formula_sum 'K Mo O6 V'
_space_group_name_H-M_alt 'P n m a'
_cell_angle_alpha 90.000
_cell_angle_beta 90.000
_cell_angle_gamma 90.000
_cell_length_a 10.3478
_cell_length_b 3.6967
_cell_length_c 13.3769
_cell_volume 511.70
_cod_database_code 6000263

loop_
_atom_site_label
_atom_site_fract_x
_atom_site_fract_y
_atom_site_fract_z
? ? ? ?
